data_7109117
loop_
_publ_author_name
'Jinhua Liang'
'Zhao Chen'
'Jun Yin'
'Guang-Ao Yu'
'Sheng Hua Liu'

_publ_section_title
;
 Aggregation-induced emission (AIE) behavior and thermochromic
 luminescence properties of a new gold(I) complex
;
_journal_name_full Chem.Commun.
_journal_page_first 3567
_journal_paper_doi 10.1039/c3cc00157a
_journal_volume 49
_journal_year 2013
_chemical_formula_sum 'C23 H25 Au F5 N O'
_chemical_formula_weight 623.41
_chemical_name_systematic
;
?
;
_space_group_IT_number 14
_symmetry_cell_setting monoclinic
_symmetry_space_group_name_Hall '-P 2ybc'
_symmetry_space_group_name_H-M 'P 1 21/c 1'
_atom_sites_solution_hydrogens geom
_atom_sites_solution_primary direct
_atom_sites_solution_secondary difmap
_audit_creation_method SHELXL-97
_cell_angle_alpha 90.00
_cell_angle_beta 98.2370(10)
_cell_angle_gamma 90.00
_cell_formula_units_Z 4
_cell_length_a 24.7588(17)
_cell_length_b 7.4380(5)
_cell_length_c 12.7956(9)
_cell_measurement_reflns_used 7314
_cell_measurement_temperature 298(2)
_cell_measurement_theta_max 28.25
_cell_measurement_theta_min 2.49
_cell_volume 2332.1(3)
_computing_cell_refinement 'Bruker SMART'
_computing_data_collection 'Bruker SMART'
_computing_data_reduction 'Bruker SAINT'
_computing_molecular_graphics 'Bruker SHELXTL'
_computing_publication_material 'Bruker SHELXTL'
_computing_structure_refinement 'SHELXL-97 (Sheldrick, 1997)'
_computing_structure_solution 'SHELXS-97 (Sheldrick, 1990)'
_diffrn_ambient_temperature 298(2)
_diffrn_measured_fraction_theta_full 0.997
_diffrn_measured_fraction_theta_max 0.997
_diffrn_measurement_device_type 'CCD area detector'
_diffrn_measurement_method 'phi and omega scans'
_diffrn_radiation_monochromator graphite
_diffrn_radiation_source 'fine-focus sealed tube'
_diffrn_radiation_type MoK\a
_diffrn_radiation_wavelength 0.71073
_diffrn_reflns_av_R_equivalents 0.0304
_diffrn_reflns_av_sigmaI/netI 0.0317
_diffrn_reflns_limit_h_max 30
_diffrn_reflns_limit_h_min -23
_diffrn_reflns_limit_k_max 9
_diffrn_reflns_limit_k_min -9
_diffrn_reflns_limit_l_max 14
_diffrn_reflns_limit_l_min -15
_diffrn_reflns_number 14447
_diffrn_reflns_theta_full 26.00
_diffrn_reflns_theta_max 26.00
_diffrn_reflns_theta_min 2.86
_exptl_absorpt_coefficient_mu 6.362
_exptl_absorpt_correction_T_max 0.5687
_exptl_absorpt_correction_T_min 0.3627
_exptl_absorpt_correction_type none
_exptl_crystal_colour colorless
_exptl_crystal_density_diffrn 1.776
_exptl_crystal_density_meas 0
_exptl_crystal_density_method 'not measured'
_exptl_crystal_description block
_exptl_crystal_F_000 1208
_exptl_crystal_size_max 0.20
_exptl_crystal_size_mid 0.13
_exptl_crystal_size_min 0.10
_refine_diff_density_max 1.715
_refine_diff_density_min -1.655
_refine_diff_density_rms 0.114
_refine_ls_extinction_method none
_refine_ls_goodness_of_fit_ref 1.284
_refine_ls_hydrogen_treatment mixed
_refine_ls_matrix_type full
_refine_ls_number_parameters 281
_refine_ls_number_reflns 4563
_refine_ls_number_restraints 0
_refine_ls_restrained_S_all 1.284
_refine_ls_R_factor_all 0.0543
_refine_ls_R_factor_gt 0.0496
_refine_ls_shift/su_max 0.003
_refine_ls_shift/su_mean 0.000
_refine_ls_structure_factor_coef Fsqd
_refine_ls_weighting_details 'calc w=1/[\s^2^(Fo^2^)+(0.0241P)^2^+7.7272P] where P=(Fo^2^+2Fc^2^)/3'
_refine_ls_weighting_scheme calc
_refine_ls_wR_factor_gt 0.0956
_refine_ls_wR_factor_ref 0.0974
_reflns_number_gt 4247
_reflns_number_total 4563
_reflns_threshold_expression >2sigma(I)
_cod_data_source_file c3cc00157a.txt
_cod_data_source_block t
_cod_original_sg_symbol_H-M P2(1)/c
_cod_database_code 7109117

loop_
_symmetry_equiv_pos_as_xyz
'x, y, z'
'-x, y+1/2, -z+1/2'
'-x, -y, -z'
'x, -y-1/2, z-1/2'

loop_
_atom_site_label
_atom_site_type_symbol
_atom_site_fract_x
_atom_site_fract_y
_atom_site_fract_z
_atom_site_U_iso_or_equiv
_atom_site_adp_type
_atom_site_occupancy
_atom_site_symmetry_multiplicity
_atom_site_calc_flag
_atom_site_refinement_flags
Au1 Au -0.038061(12) 0.79267(4) 1.03420(2) 0.04887(11) Uani 1 1 d .
C1 C -0.1540(3) 0.8219(10) 1.0843(5) 0.0506(18) Uani 1 1 d .
C2 C -0.1944(3) 0.8567(12) 1.1438(6) 0.0564(19) Uani 1 1 d .
C3 C -0.1820(3) 0.9342(10) 1.2398(6) 0.0526(18) Uani 1 1 d .
C4 C -0.1284(3) 0.9692(9) 1.2795(5) 0.0489(17) Uani 1 1 d .
C5 C -0.0889(3) 0.9279(9) 1.2175(5) 0.0449(16) Uani 1 1 d .
C6 C -0.0990(3) 0.8535(9) 1.1180(5) 0.0420(15) Uani 1 1 d .
C7 C 0.0226(3) 0.7269(10) 0.9566(6) 0.0533(18) Uani 1 1 d .
C8 C 0.1031(3) 0.6466(9) 0.8627(6) 0.0488(17) Uani 1 1 d .
C9 C 0.1558(3) 0.6758(10) 0.9123(6) 0.0538(19) Uani 1 1 d .
H9 H 0.1620 0.7191 0.9812 0.065 Uiso 1 1 calc R
C10 C 0.1985(3) 0.6405(11) 0.8596(6) 0.0551(18) Uani 1 1 d .
H10 H 0.2340 0.6613 0.8921 0.066 Uiso 1 1 calc R
C11 C 0.1893(3) 0.5732(10) 0.7568(6) 0.0529(18) Uani 1 1 d .
C12 C 0.1369(3) 0.5410(11) 0.7091(6) 0.0554(19) Uani 1 1 d .
H12 H 0.1308 0.4933 0.6413 0.067 Uiso 1 1 calc R
C13 C 0.0936(3) 0.5787(10) 0.7610(6) 0.0511(17) Uani 1 1 d .
H13 H 0.0581 0.5588 0.7282 0.061 Uiso 1 1 calc R
C14 C 0.2841(3) 0.5694(14) 0.7420(7) 0.075(3) Uani 1 1 d .
H14A H 0.2933 0.5054 0.8083 0.090 Uiso 1 1 calc R
H14B H 0.2890 0.6971 0.7555 0.090 Uiso 1 1 calc R
C15 C 0.3204(4) 0.5073(14) 0.6630(8) 0.079(3) Uani 1 1 d .
H15A H 0.3083 0.5642 0.5955 0.094 Uiso 1 1 calc R
H15B H 0.3575 0.5467 0.6868 0.094 Uiso 1 1 calc R
C16 C 0.3203(4) 0.3054(13) 0.6479(7) 0.073(2) Uani 1 1 d .
H16A H 0.2837 0.2671 0.6193 0.088 Uiso 1 1 calc R
H16B H 0.3298 0.2482 0.7162 0.088 Uiso 1 1 calc R
C17 C 0.3597(4) 0.2421(13) 0.5750(8) 0.074(3) Uani 1 1 d .
H17A H 0.3508 0.3029 0.5077 0.088 Uiso 1 1 calc R
H17B H 0.3963 0.2780 0.6049 0.088 Uiso 1 1 calc R
C18 C 0.3595(4) 0.0444(14) 0.5558(8) 0.078(3) Uani 1 1 d .
H18A H 0.3231 0.0088 0.5240 0.094 Uiso 1 1 calc R
H18B H 0.3674 -0.0166 0.6232 0.094 Uiso 1 1 calc R
C19 C 0.3999(4) -0.0182(14) 0.4852(8) 0.080(3) Uani 1 1 d .
H19A H 0.3923 0.0437 0.4180 0.096 Uiso 1 1 calc R
H19B H 0.4363 0.0159 0.5174 0.096 Uiso 1 1 calc R
C20 C 0.3990(4) -0.2175(15) 0.4652(8) 0.085(3) Uani 1 1 d .
H20A H 0.3624 -0.2516 0.4338 0.102 Uiso 1 1 calc R
H20B H 0.4069 -0.2791 0.5325 0.102 Uiso 1 1 calc R
C21 C 0.4393(4) -0.2824(15) 0.3932(9) 0.087(3) Uani 1 1 d .
H21A H 0.4315 -0.2211 0.3258 0.104 Uiso 1 1 calc R
H21B H 0.4760 -0.2492 0.4246 0.104 Uiso 1 1 calc R
C22 C 0.4375(5) -0.4822(17) 0.3742(9) 0.102(4) Uani 1 1 d .
H22A H 0.4444 -0.5433 0.4418 0.123 Uiso 1 1 calc R
H22B H 0.4011 -0.5148 0.3413 0.123 Uiso 1 1 calc R
C23 C 0.4777(5) -0.5470(18) 0.3060(10) 0.121(4) Uani 1 1 d .
H23A H 0.4715 -0.4864 0.2391 0.182 Uiso 1 1 calc R
H23B H 0.4734 -0.6742 0.2951 0.182 Uiso 1 1 calc R
H23C H 0.5141 -0.5221 0.3400 0.182 Uiso 1 1 calc R
F1 F -0.1689(2) 0.7465(7) 0.9875(4) 0.0722(13) Uani 1 1 d .
F2 F -0.2471(2) 0.8270(8) 1.1049(4) 0.0897(17) Uani 1 1 d .
F3 F -0.2212(2) 0.9799(7) 1.2973(4) 0.0778(14) Uani 1 1 d .
F4 F -0.1154(2) 1.0452(7) 1.3749(3) 0.0707(13) Uani 1 1 d .
F5 F -0.03730(18) 0.9728(7) 1.2586(3) 0.0694(13) Uani 1 1 d .
N1 N 0.0582(3) 0.6891(8) 0.9151(5) 0.0514(15) Uani 1 1 d .
O1 O 0.2292(2) 0.5331(9) 0.6980(4) 0.0702(16) Uani 1 1 d .

loop_
_atom_site_aniso_label
_atom_site_aniso_U_11
_atom_site_aniso_U_22
_atom_site_aniso_U_33
_atom_site_aniso_U_23
_atom_site_aniso_U_13
_atom_site_aniso_U_12
Au1 0.05712(19) 0.04739(17) 0.04575(17) 0.00141(13) 0.01987(12) 0.00553(14)
C1 0.061(5) 0.047(4) 0.043(4) 0.004(3) 0.003(3) -0.003(3)
C2 0.038(4) 0.072(5) 0.062(5) -0.010(4) 0.016(4) -0.006(4)
C3 0.064(5) 0.042(4) 0.057(4) 0.009(3) 0.028(4) 0.009(3)
C4 0.069(5) 0.042(4) 0.038(4) 0.007(3) 0.016(3) 0.004(3)
C5 0.049(4) 0.047(4) 0.039(4) 0.006(3) 0.008(3) 0.004(3)
C6 0.052(4) 0.038(3) 0.040(3) 0.008(3) 0.018(3) 0.007(3)
C7 0.058(5) 0.054(4) 0.053(4) -0.002(3) 0.025(4) 0.006(4)
C8 0.052(4) 0.042(4) 0.057(4) 0.009(3) 0.024(4) 0.008(3)
C9 0.068(5) 0.048(4) 0.047(4) 0.004(3) 0.016(4) -0.001(4)
C10 0.052(5) 0.058(5) 0.056(4) 0.000(4) 0.012(4) -0.001(4)
C11 0.058(5) 0.046(4) 0.058(4) 0.003(3) 0.017(4) 0.006(3)
C12 0.058(5) 0.062(5) 0.049(4) -0.004(4) 0.017(4) 0.005(4)
C13 0.050(4) 0.046(4) 0.057(4) 0.001(3) 0.010(4) -0.001(3)
C14 0.057(5) 0.085(7) 0.087(6) -0.011(5) 0.023(5) 0.000(5)
C15 0.057(5) 0.093(7) 0.093(7) -0.008(6) 0.032(5) -0.005(5)
C16 0.060(5) 0.090(7) 0.074(6) 0.004(5) 0.023(4) 0.001(5)
C17 0.054(5) 0.087(7) 0.083(6) -0.003(5) 0.022(5) 0.004(4)
C18 0.066(6) 0.094(7) 0.078(6) -0.002(5) 0.020(5) 0.002(5)
C19 0.071(6) 0.091(7) 0.081(6) 0.000(5) 0.023(5) 0.007(5)
C20 0.074(6) 0.099(8) 0.085(7) 0.007(6) 0.023(5) 0.007(6)
C21 0.082(7) 0.093(8) 0.089(7) 0.002(6) 0.023(6) 0.006(6)
C22 0.108(9) 0.105(9) 0.098(8) -0.012(7) 0.031(7) -0.005(7)
C23 0.131(10) 0.116(10) 0.126(10) -0.029(8) 0.045(9) 0.009(8)
F1 0.085(3) 0.078(3) 0.053(3) -0.015(2) 0.006(2) -0.013(3)
F2 0.053(3) 0.124(5) 0.092(4) -0.003(3) 0.009(3) -0.011(3)
F3 0.072(3) 0.092(4) 0.080(3) 0.006(3) 0.046(3) 0.012(3)
F4 0.099(4) 0.079(3) 0.036(2) -0.009(2) 0.017(2) -0.001(3)
F5 0.053(3) 0.100(4) 0.054(2) -0.004(2) 0.002(2) -0.003(2)
N1 0.062(4) 0.042(3) 0.055(4) 0.006(3) 0.024(3) -0.002(3)
O1 0.054(3) 0.091(4) 0.070(4) -0.013(3) 0.023(3) 0.004(3)

loop_
_atom_type_symbol
_atom_type_description
_atom_type_scat_dispersion_real
_atom_type_scat_dispersion_imag
_atom_type_scat_source
C C 0.0033 0.0016 'International Tables Vol C Tables 4.2.6.8 and 6.1.1.4'
H H 0.0000 0.0000 'International Tables Vol C Tables 4.2.6.8 and 6.1.1.4'
N N 0.0061 0.0033 'International Tables Vol C Tables 4.2.6.8 and 6.1.1.4'
O O 0.0106 0.0060 'International Tables Vol C Tables 4.2.6.8 and 6.1.1.4'
F F 0.0171 0.0103 'International Tables Vol C Tables 4.2.6.8 and 6.1.1.4'
Au Au -2.0133 8.8022 'International Tables Vol C Tables 4.2.6.8 and 6.1.1.4'

loop_
_geom_angle_atom_site_label_1
_geom_angle_atom_site_label_2
_geom_angle_atom_site_label_3
_geom_angle
C7 Au1 C6 177.8(3)
F1 C1 C2 117.4(7)
F1 C1 C6 118.6(7)
C2 C1 C6 124.0(7)
F2 C2 C3 119.2(7)
F2 C2 C1 120.8(7)
C3 C2 C1 119.8(7)
F3 C3 C2 121.1(7)
F3 C3 C4 119.0(7)
C2 C3 C4 119.9(7)
F4 C4 C3 120.6(7)
F4 C4 C5 121.3(7)
C3 C4 C5 118.1(7)
F5 C5 C6 119.8(6)
F5 C5 C4 115.4(6)
C6 C5 C4 124.7(7)
C5 C6 C1 113.4(6)
C5 C6 Au1 121.9(5)
C1 C6 Au1 124.7(5)
N1 C7 Au1 178.0(7)
C13 C8 C9 120.7(7)
C13 C8 N1 119.2(7)
C9 C8 N1 120.1(7)
C10 C9 C8 119.4(7)
C10 C9 H9 120.3
C8 C9 H9 120.3
C9 C10 C11 120.3(8)
C9 C10 H10 119.9
C11 C10 H10 119.9
O1 C11 C12 115.5(7)
O1 C11 C10 124.6(7)
C12 C11 C10 119.9(7)
C13 C12 C11 120.3(7)
C13 C12 H12 119.9
C11 C12 H12 119.9
C12 C13 C8 119.4(7)
C12 C13 H13 120.3
C8 C13 H13 120.3
O1 C14 C15 107.6(7)
O1 C14 H14A 110.2
C15 C14 H14A 110.2
O1 C14 H14B 110.2
C15 C14 H14B 110.2
H14A C14 H14B 108.5
C16 C15 C14 113.3(8)
C16 C15 H15A 108.9
C14 C15 H15A 108.9
C16 C15 H15B 108.9
C14 C15 H15B 108.9
H15A C15 H15B 107.7
C15 C16 C17 113.4(8)
C15 C16 H16A 108.9
C17 C16 H16A 108.9
C15 C16 H16B 108.9
C17 C16 H16B 108.9
H16A C16 H16B 107.7
C18 C17 C16 114.8(8)
C18 C17 H17A 108.6
C16 C17 H17A 108.6
C18 C17 H17B 108.6
C16 C17 H17B 108.6
H17A C17 H17B 107.5
C17 C18 C19 114.5(8)
C17 C18 H18A 108.6
C19 C18 H18A 108.6
C17 C18 H18B 108.6
C19 C18 H18B 108.6
H18A C18 H18B 107.6
C20 C19 C18 114.1(9)
C20 C19 H19A 108.7
C18 C19 H19A 108.7
C20 C19 H19B 108.7
C18 C19 H19B 108.7
H19A C19 H19B 107.6
C19 C20 C21 114.7(9)
C19 C20 H20A 108.6
C21 C20 H20A 108.6
C19 C20 H20B 108.6
C21 C20 H20B 108.6
H20A C20 H20B 107.6
C22 C21 C20 113.6(9)
C22 C21 H21A 108.8
C20 C21 H21A 108.8
C22 C21 H21B 108.8
C20 C21 H21B 108.8
H21A C21 H21B 107.7
C23 C22 C21 113.9(10)
C23 C22 H22A 108.8
C21 C22 H22A 108.8
C23 C22 H22B 108.8
C21 C22 H22B 108.8
H22A C22 H22B 107.7
C22 C23 H23A 109.5
C22 C23 H23B 109.5
H23A C23 H23B 109.5
C22 C23 H23C 109.5
H23A C23 H23C 109.5
H23B C23 H23C 109.5
C7 N1 C8 178.5(7)
C11 O1 C14 118.0(6)

loop_
_geom_bond_atom_site_label_1
_geom_bond_atom_site_label_2
_geom_bond_distance
Au1 C7 1.977(7)
Au1 C6 2.024(6)
C1 F1 1.361(8)
C1 C2 1.367(10)
C1 C6 1.387(10)
C2 F2 1.347(8)
C2 C3 1.352(10)
C3 F3 1.344(8)
C3 C4 1.376(11)
C4 F4 1.343(8)
C4 C5 1.379(9)
C5 F5 1.351(8)
C5 C6 1.378(9)
C7 N1 1.128(9)
C8 C13 1.384(10)
C8 C9 1.385(11)
C8 N1 1.414(9)
C9 C10 1.358(10)
C9 H9 0.9300
C10 C11 1.395(10)
C10 H10 0.9300
C11 O1 1.360(8)
C11 C12 1.373(10)
C12 C13 1.368(10)
C12 H12 0.9300
C13 H13 0.9300
C14 O1 1.421(10)
C14 C15 1.518(11)
C14 H14A 0.9700
C14 H14B 0.9700
C15 C16 1.515(13)
C15 H15A 0.9700
C15 H15B 0.9700
C16 C17 1.518(11)
C16 H16A 0.9700
C16 H16B 0.9700
C17 C18 1.490(13)
C17 H17A 0.9700
C17 H17B 0.9700
C18 C19 1.515(12)
C18 H18A 0.9700
C18 H18B 0.9700
C19 C20 1.504(13)
C19 H19A 0.9700
C19 H19B 0.9700
C20 C21 1.531(13)
C20 H20A 0.9700
C20 H20B 0.9700
C21 C22 1.505(15)
C21 H21A 0.9700
C21 H21B 0.9700
C22 C23 1.495(14)
C22 H22A 0.9700
C22 H22B 0.9700
C23 H23A 0.9600
C23 H23B 0.9600
C23 H23C 0.9600

loop_
_geom_hbond_atom_site_label_D
_geom_hbond_atom_site_label_H
_geom_hbond_atom_site_label_A
_geom_hbond_distance_DH
_geom_hbond_distance_HA
_geom_hbond_distance_DA
_geom_hbond_angle_DHA
_geom_hbond_site_symmetry_A
C13 H13 F5 0.93 2.46 3.260(9) 144.2 4_575

loop_
_geom_torsion_atom_site_label_1
_geom_torsion_atom_site_label_2
_geom_torsion_atom_site_label_3
_geom_torsion_atom_site_label_4
_geom_torsion
F1 C1 C2 F2 -3.9(11)
C6 C1 C2 F2 178.3(7)
F1 C1 C2 C3 -178.9(7)
C6 C1 C2 C3 3.2(12)
F2 C2 C3 F3 0.8(12)
C1 C2 C3 F3 176.0(7)
F2 C2 C3 C4 -178.5(7)
C1 C2 C3 C4 -3.4(12)
F3 C3 C4 F4 1.0(10)
C2 C3 C4 F4 -179.6(7)
F3 C3 C4 C5 -177.5(6)
C2 C3 C4 C5 1.9(11)
F4 C4 C5 F5 -1.4(10)
C3 C4 C5 F5 177.1(6)
F4 C4 C5 C6 -178.5(6)
C3 C4 C5 C6 -0.1(11)
F5 C5 C6 C1 -177.3(6)
C4 C5 C6 C1 -0.2(10)
F5 C5 C6 Au1 4.3(9)
C4 C5 C6 Au1 -178.7(5)
F1 C1 C6 C5 -179.2(6)
C2 C1 C6 C5 -1.4(10)
F1 C1 C6 Au1 -0.8(9)
C2 C1 C6 Au1 177.0(6)
C7 Au1 C6 C5 61(8)
C7 Au1 C6 C1 -117(8)
C6 Au1 C7 N1 -37(26)
C13 C8 C9 C10 1.3(11)
N1 C8 C9 C10 -177.6(7)
C8 C9 C10 C11 -0.9(11)
C9 C10 C11 O1 -179.7(7)
C9 C10 C11 C12 -0.6(12)
O1 C11 C12 C13 -179.2(7)
C10 C11 C12 C13 1.6(12)
C11 C12 C13 C8 -1.1(11)
C9 C8 C13 C12 -0.3(11)
N1 C8 C13 C12 178.6(7)
O1 C14 C15 C16 -66.9(11)
C14 C15 C16 C17 -175.9(8)
C15 C16 C17 C18 -178.3(9)
C16 C17 C18 C19 -178.5(8)
C17 C18 C19 C20 -179.3(9)
C18 C19 C20 C21 179.5(9)
C19 C20 C21 C22 -179.9(10)
C20 C21 C22 C23 -178.6(10)
Au1 C7 N1 C8 -92(35)
C13 C8 N1 C7 -109(30)
C9 C8 N1 C7 70(30)
C12 C11 O1 C14 177.9(8)
C10 C11 O1 C14 -2.9(12)
C15 C14 O1 C11 178.1(7)
